data_4028394
loop_
_publ_author_name
'Noureddine Khiar'
'\'Alvaro Salvador'
'Victoria Valdivia'
'Ahmed Chelouan'
'Ana Alcudia'
'Eleuterio \'Alvarez'
'Inmaculada Fern\'andez'

_publ_section_title
;
 Flexible C2-Symmetric Bis-Sulfoxides as Ligands in Enantioselective
 1,4-Addition of Boronic Acids to Electron-Deficient Alkenes
;
_journal_name_full 'Journal of Organic Chemistry'
_journal_page_first 6510
_journal_page_last 6521
_journal_paper_doi 10.1021/jo400700m
_journal_volume 78
_journal_year 2013
_chemical_absolute_configuration ad
_chemical_formula_moiety 'C44 H44 Cl2 Fe4 O4 Rh2 S4'
_chemical_formula_sum 'C44 H44 Cl2 Fe4 O4 Rh2 S4'
_chemical_formula_weight 1265.15
_chemical_name_systematic
; 
 ? 
;
_space_group_IT_number 96
_symmetry_cell_setting tetragonal
_symmetry_space_group_name_Hall 'P 4nw 2abw'
_symmetry_space_group_name_H-M 'P 43 21 2'
_atom_sites_solution_hydrogens geom
_atom_sites_solution_primary direct
_atom_sites_solution_secondary difmap
_audit_creation_method SHELXL-97
_cell_angle_alpha 90.00
_cell_angle_beta 90.00
_cell_angle_gamma 90.00
_cell_formula_units_Z 4
_cell_length_a 11.118(3)
_cell_length_b 11.118(3)
_cell_length_c 34.896(13)
_cell_measurement_reflns_used 9968
_cell_measurement_temperature 173(2)
_cell_measurement_theta_max 27.08
_cell_measurement_theta_min 2.17
_cell_volume 4313(2)
_computing_cell_refinement 'APEX2 Software Suite (Bruker, 2007)'
_computing_data_collection 'APEX2 Software Suite (Bruker, 2007)'
_computing_data_reduction 'APEX2 Software Suite (Bruker, 2007)'
_computing_molecular_graphics 'SHELXTL (Sheldrick, 2008)'
_computing_publication_material 'SHELXTL and publCIF (Westrip, 2010)'
_computing_structure_refinement 'SHELXL97 (Sheldrick, 2008)'
_computing_structure_solution 'SIR2002 (Burla et al., 2003)'
_diffrn_ambient_temperature 173(2)
_diffrn_detector_area_resol_mean 8.26
_diffrn_measured_fraction_theta_full 0.998
_diffrn_measured_fraction_theta_max 0.998
_diffrn_measurement_device_type
;
 Bruker-Nonius X8kappa APEX II CCD area detector
;
_diffrn_measurement_method 'phi and omega scans with narrow frames'
_diffrn_radiation_monochromator graphite
_diffrn_radiation_source 'fine-focus sealed tube'
_diffrn_radiation_type MoK\a
_diffrn_radiation_wavelength 0.71073
_diffrn_reflns_av_R_equivalents 0.0729
_diffrn_reflns_av_sigmaI/netI 0.0538
_diffrn_reflns_limit_h_max 15
_diffrn_reflns_limit_h_min -15
_diffrn_reflns_limit_k_max 13
_diffrn_reflns_limit_k_min -15
_diffrn_reflns_limit_l_max 48
_diffrn_reflns_limit_l_min -49
_diffrn_reflns_number 43469
_diffrn_reflns_theta_full 30.52
_diffrn_reflns_theta_max 30.52
_diffrn_reflns_theta_min 1.92
_diffrn_standards_decay_% 0
_exptl_absorpt_coefficient_mu 2.419
_exptl_absorpt_correction_T_max 0.8685
_exptl_absorpt_correction_T_min 0.7840
_exptl_absorpt_correction_type multi-scan
_exptl_absorpt_process_details
;
program SADABS, Bruker (2001).
;
_exptl_crystal_colour orange
_exptl_crystal_density_diffrn 1.948
_exptl_crystal_description prism
_exptl_crystal_F_000 2528
_exptl_crystal_size_max 0.10
_exptl_crystal_size_mid 0.10
_exptl_crystal_size_min 0.06
_refine_diff_density_max 2.032
_refine_diff_density_min -2.759
_refine_diff_density_rms 0.260
_refine_ls_abs_structure_details 'Flack H D (1983), Acta Cryst. A39, 876-881'
_refine_ls_abs_structure_Flack -0.01(3)
_refine_ls_extinction_method none
_refine_ls_goodness_of_fit_ref 1.146
_refine_ls_hydrogen_treatment constr
_refine_ls_matrix_type full
_refine_ls_number_parameters 271
_refine_ls_number_reflns 6554
_refine_ls_number_restraints 0
_refine_ls_restrained_S_all 1.146
_refine_ls_R_factor_all 0.0631
_refine_ls_R_factor_gt 0.0362
_refine_ls_shift/su_max 0.003
_refine_ls_shift/su_mean 0.000
_refine_ls_structure_factor_coef Fsqd
_refine_ls_weighting_details 'calc w=1/[\s^2^(Fo^2^)+(0.0215P)^2^+9.4764P] where P=(Fo^2^+2Fc^2^)/3'
_refine_ls_weighting_scheme calc
_refine_ls_wR_factor_gt 0.0652
_refine_ls_wR_factor_ref 0.0878
_reflns_number_gt 5443
_reflns_number_total 6554
_reflns_threshold_expression >2sigma(I)
_cod_data_source_file jo400700m_si_003.cif
_cod_data_source_block 41
_cod_original_cell_volume 4314(2)
_cod_database_code 4028394

loop_
_symmetry_equiv_pos_as_xyz
'x, y, z'
'-x, -y, z+1/2'
'-y+1/2, x+1/2, z+3/4'
'y+1/2, -x+1/2, z+1/4'
'-x+1/2, y+1/2, -z+3/4'
'x+1/2, -y+1/2, -z+1/4'
'y, x, -z'
'-y, -x, -z+1/2'

loop_
_atom_site_label
_atom_site_type_symbol
_atom_site_fract_x
_atom_site_fract_y
_atom_site_fract_z
_atom_site_U_iso_or_equiv
_atom_site_adp_type
_atom_site_occupancy
_atom_site_symmetry_multiplicity
_atom_site_calc_flag
_atom_site_refinement_flags
Rh1 Rh 0.37438(3) 0.44411(3) 0.543131(9) 0.01674(7) Uani 1 1 d .
Fe1 Fe -0.02237(6) 0.48527(7) 0.495086(18) 0.02433(16) Uani 1 1 d .
Fe2 Fe 0.59671(6) 0.55191(6) 0.636426(18) 0.02155(14) Uani 1 1 d .
Cl1 Cl 0.36400(11) 0.55527(10) 0.48421(3) 0.0241(2) Uani 1 1 d .
S1 S 0.19663(10) 0.50065(10) 0.56223(3) 0.0184(2) Uani 1 1 d .
S2 S 0.39613(10) 0.35768(10) 0.59824(3) 0.0187(2) Uani 1 1 d .
O1 O 0.1623(3) 0.6287(3) 0.56477(9) 0.0265(7) Uani 1 1 d .
O2 O 0.4695(3) 0.2488(3) 0.60464(9) 0.0274(8) Uani 1 1 d .
C1 C 0.0853(4) 0.4189(4) 0.53661(12) 0.0210(9) Uani 1 1 d .
C2 C 0.1033(5) 0.3513(4) 0.50201(13) 0.0261(10) Uani 1 1 d .
H2 H 0.1764 0.3423 0.4882 0.031 Uiso 1 1 calc R
C3 C -0.0100(5) 0.3008(5) 0.49246(14) 0.0315(12) Uani 1 1 d .
H3 H -0.0257 0.2516 0.4708 0.038 Uiso 1 1 calc R
C4 C -0.0959(5) 0.3351(5) 0.52026(15) 0.0360(13) Uani 1 1 d .
H4 H -0.1783 0.3123 0.5204 0.043 Uiso 1 1 calc R
C5 C -0.0386(4) 0.4089(5) 0.54776(13) 0.0288(11) Uani 1 1 d .
H5 H -0.0751 0.4450 0.5695 0.035 Uiso 1 1 calc R
C6 C 0.4389(4) 0.4656(4) 0.63303(12) 0.0227(9) Uani 1 1 d .
C7 C 0.4924(4) 0.4405(5) 0.66944(12) 0.0283(10) Uani 1 1 d .
H7 H 0.5145 0.3638 0.6791 0.034 Uiso 1 1 calc R
C8 C 0.5061(5) 0.5532(6) 0.68833(13) 0.0368(12) Uani 1 1 d .
H8 H 0.5390 0.5643 0.7132 0.044 Uiso 1 1 calc R
C9 C 0.4635(5) 0.6450(5) 0.66438(15) 0.0377(13) Uani 1 1 d .
H9 H 0.4633 0.7284 0.6703 0.045 Uiso 1 1 calc R
C10 C 0.4206(4) 0.5925(4) 0.62988(14) 0.0275(10) Uani 1 1 d .
H10 H 0.3863 0.6339 0.6087 0.033 Uiso 1 1 calc R
C11 C 0.1709(4) 0.4386(5) 0.60985(11) 0.0213(9) Uani 1 1 d .
H11A H 0.1919 0.4995 0.6295 0.026 Uiso 1 1 calc R
H11B H 0.0847 0.4184 0.6129 0.026 Uiso 1 1 calc R
C12 C 0.2456(4) 0.3277(4) 0.61583(13) 0.0231(10) Uani 1 1 d .
H12A H 0.2100 0.2590 0.6018 0.028 Uiso 1 1 calc R
H12B H 0.2484 0.3070 0.6434 0.028 Uiso 1 1 calc R
C1' C 0.0192(6) 0.6637(5) 0.48689(15) 0.0422(15) Uani 1 1 d .
H1' H 0.0792 0.7086 0.5000 0.051 Uiso 1 1 calc R
C2' C 0.0362(6) 0.5983(5) 0.45284(14) 0.0379(13) Uani 1 1 d .
H2' H 0.1095 0.5907 0.4390 0.046 Uiso 1 1 calc R
C3' C -0.0759(6) 0.5455(5) 0.44273(14) 0.0412(14) Uani 1 1 d .
H3' H -0.0910 0.4970 0.4208 0.049 Uiso 1 1 calc R
C4' C -0.1610(6) 0.5782(6) 0.47111(18) 0.0498(17) Uani 1 1 d .
H4' H -0.2432 0.5549 0.4718 0.060 Uiso 1 1 calc R
C5' C -0.1017(6) 0.6515(6) 0.49825(17) 0.0484(17) Uani 1 1 d .
H5' H -0.1373 0.6865 0.5203 0.058 Uiso 1 1 calc R
C6' C 0.7181(4) 0.4739(5) 0.60041(13) 0.0265(10) Uani 1 1 d .
H6' H 0.7100 0.3967 0.5890 0.032 Uiso 1 1 calc R
C7' C 0.7737(4) 0.4999(5) 0.63623(14) 0.0275(11) Uani 1 1 d .
H7' H 0.8106 0.4431 0.6528 0.033 Uiso 1 1 calc R
C8' C 0.7643(4) 0.6255(5) 0.64276(14) 0.0289(11) Uani 1 1 d .
H8' H 0.7930 0.6672 0.6647 0.035 Uiso 1 1 calc R
C9' C 0.7049(5) 0.6783(5) 0.61106(15) 0.0329(12) Uani 1 1 d .
H9' H 0.6871 0.7612 0.6079 0.040 Uiso 1 1 calc R
C10' C 0.6769(5) 0.5843(5) 0.58479(13) 0.0285(11) Uani 1 1 d .
H10' H 0.6372 0.5939 0.5609 0.034 Uiso 1 1 calc R

loop_
_atom_site_aniso_label
_atom_site_aniso_U_11
_atom_site_aniso_U_22
_atom_site_aniso_U_33
_atom_site_aniso_U_23
_atom_site_aniso_U_13
_atom_site_aniso_U_12
Rh1 0.01701(16) 0.01809(16) 0.01512(13) -0.00188(13) 0.00137(13) 0.00014(13)
Fe1 0.0224(3) 0.0300(4) 0.0206(3) 0.0011(3) -0.0025(3) 0.0050(3)
Fe2 0.0207(3) 0.0203(3) 0.0237(3) -0.0034(3) -0.0032(3) -0.0002(3)
Cl1 0.0347(6) 0.0184(5) 0.0193(4) 0.0005(4) 0.0058(4) 0.0036(5)
S1 0.0184(5) 0.0202(6) 0.0167(5) -0.0014(4) 0.0013(4) 0.0022(4)
S2 0.0195(5) 0.0179(5) 0.0186(5) -0.0014(4) 0.0002(4) 0.0006(4)
O1 0.0264(18) 0.0202(17) 0.0330(17) -0.0048(14) 0.0021(14) 0.0054(14)
O2 0.032(2) 0.0198(17) 0.0301(17) 0.0007(14) -0.0027(15) 0.0075(14)
C1 0.020(2) 0.023(2) 0.020(2) 0.0017(17) -0.0032(17) 0.0017(17)
C2 0.029(3) 0.023(2) 0.026(2) -0.0041(19) -0.005(2) 0.0042(19)
C3 0.036(3) 0.029(3) 0.030(3) -0.004(2) -0.013(2) -0.002(2)
C4 0.021(3) 0.046(3) 0.040(3) 0.011(3) -0.010(2) -0.010(2)
C5 0.022(2) 0.041(3) 0.023(2) 0.005(2) 0.0005(19) -0.003(2)
C6 0.020(2) 0.029(3) 0.0195(19) -0.0042(18) 0.0023(18) 0.0027(19)
C7 0.028(3) 0.037(3) 0.020(2) 0.000(2) 0.0013(19) -0.005(2)
C8 0.030(3) 0.057(4) 0.024(2) -0.018(3) -0.001(2) 0.000(3)
C9 0.028(3) 0.039(3) 0.046(3) -0.027(3) 0.002(2) 0.008(2)
C10 0.021(2) 0.025(2) 0.037(2) -0.010(2) -0.002(2) 0.0095(18)
C11 0.019(2) 0.031(3) 0.0137(18) -0.0027(19) 0.0016(16) -0.0036(19)
C12 0.023(2) 0.024(2) 0.022(2) 0.0023(19) -0.0008(19) -0.0027(18)
C1' 0.065(5) 0.029(3) 0.033(3) 0.004(2) -0.016(3) 0.004(3)
C2' 0.048(4) 0.038(3) 0.028(2) 0.014(2) 0.001(3) 0.010(3)
C3' 0.061(4) 0.037(3) 0.026(2) 0.001(2) -0.018(3) 0.014(3)
C4' 0.032(3) 0.061(5) 0.057(4) 0.015(3) -0.011(3) 0.019(3)
C5' 0.062(4) 0.045(4) 0.038(3) -0.002(3) -0.005(3) 0.032(3)
C6' 0.024(2) 0.026(3) 0.029(2) -0.004(2) 0.004(2) 0.0004(19)
C7' 0.022(2) 0.026(3) 0.034(3) 0.002(2) -0.001(2) 0.002(2)
C8' 0.024(2) 0.026(3) 0.037(3) 0.004(2) -0.007(2) -0.008(2)
C9' 0.033(3) 0.021(3) 0.045(3) 0.007(2) -0.003(2) -0.007(2)
C10' 0.030(3) 0.030(3) 0.025(2) 0.004(2) -0.001(2) -0.007(2)

loop_
_atom_type_symbol
_atom_type_description
_atom_type_scat_dispersion_real
_atom_type_scat_dispersion_imag
_atom_type_scat_source
C C 0.0033 0.0016 'International Tables Vol C Tables 4.2.6.8 and 6.1.1.4'
H H 0.0000 0.0000 'International Tables Vol C Tables 4.2.6.8 and 6.1.1.4'
O O 0.0106 0.0060 'International Tables Vol C Tables 4.2.6.8 and 6.1.1.4'
S S 0.1246 0.1234 'International Tables Vol C Tables 4.2.6.8 and 6.1.1.4'
Cl Cl 0.1484 0.1585 'International Tables Vol C Tables 4.2.6.8 and 6.1.1.4'
Fe Fe 0.3463 0.8444 'International Tables Vol C Tables 4.2.6.8 and 6.1.1.4'
Rh Rh -1.1178 0.9187 'International Tables Vol C Tables 4.2.6.8 and 6.1.1.4'

loop_
_geom_angle_atom_site_label_1
_geom_angle_atom_site_label_2
_geom_angle_atom_site_label_3
_geom_angle
_geom_angle_site_symmetry_1
_geom_angle_site_symmetry_3
S2 Rh1 S1 87.57(4) . .
S2 Rh1 Cl1 95.45(4) . 7_556
S1 Rh1 Cl1 171.89(4) . 7_556
S2 Rh1 Cl1 174.24(4) . .
S1 Rh1 Cl1 94.00(4) . .
Cl1 Rh1 Cl1 83.73(5) 7_556 .
C1 Fe1 C5 41.49(18) . .
C1 Fe1 C3' 159.7(2) . .
C5 Fe1 C3' 157.5(2) . .
C1 Fe1 C4' 158.3(2) . .
C5 Fe1 C4' 121.1(2) . .
C3' Fe1 C4' 40.8(2) . .
C1 Fe1 C2' 123.6(2) . .
C5 Fe1 C2' 159.6(2) . .
C3' Fe1 C2' 40.8(2) . .
C4' Fe1 C2' 68.5(3) . .
C1 Fe1 C5' 123.1(2) . .
C5 Fe1 C5' 106.8(2) . .
C3' Fe1 C5' 68.0(2) . .
C4' Fe1 C5' 40.5(3) . .
C2' Fe1 C5' 67.8(2) . .
C1 Fe1 C2 41.24(18) . .
C5 Fe1 C2 69.6(2) . .
C3' Fe1 C2 122.8(2) . .
C4' Fe1 C2 158.5(2) . .
C2' Fe1 C2 108.3(2) . .
C5' Fe1 C2 159.8(2) . .
C1 Fe1 C4 68.4(2) . .
C5 Fe1 C4 40.5(2) . .
C3' Fe1 C4 122.3(2) . .
C4' Fe1 C4 106.7(3) . .
C2' Fe1 C4 159.1(2) . .
C5' Fe1 C4 122.5(3) . .
C2 Fe1 C4 68.4(2) . .
C1 Fe1 C1' 108.6(2) . .
C5 Fe1 C1' 123.3(2) . .
C3' Fe1 C1' 67.9(2) . .
C4' Fe1 C1' 67.9(3) . .
C2' Fe1 C1' 40.1(2) . .
C5' Fe1 C1' 40.1(3) . .
C2 Fe1 C1' 124.2(2) . .
C4 Fe1 C1' 158.7(2) . .
C1 Fe1 C3 68.15(19) . .
C5 Fe1 C3 68.3(2) . .
C3' Fe1 C3 107.9(2) . .
C4' Fe1 C3 122.6(3) . .
C2' Fe1 C3 124.0(2) . .
C5' Fe1 C3 158.3(3) . .
C2 Fe1 C3 40.36(19) . .
C4 Fe1 C3 40.2(2) . .
C1' Fe1 C3 160.1(2) . .
C6 Fe2 C10 41.61(19) . .
C6 Fe2 C6' 109.86(19) . .
C10 Fe2 C6' 131.8(2) . .
C6 Fe2 C10' 114.49(18) . .
C10 Fe2 C10' 106.5(2) . .
C6' Fe2 C10' 40.70(19) . .
C6 Fe2 C8' 174.3(2) . .
C10 Fe2 C8' 143.5(2) . .
C6' Fe2 C8' 68.5(2) . .
C10' Fe2 C8' 68.1(2) . .
C6 Fe2 C7 41.31(18) . .
C10 Fe2 C7 69.6(2) . .
C6' Fe2 C7 117.6(2) . .
C10' Fe2 C7 148.1(2) . .
C8' Fe2 C7 134.06(19) . .
C6 Fe2 C9' 144.7(2) . .
C10 Fe2 C9' 111.5(2) . .
C6' Fe2 C9' 68.7(2) . .
C10' Fe2 C9' 40.7(2) . .
C8' Fe2 C9' 40.4(2) . .
C7 Fe2 C9' 171.1(2) . .
C6 Fe2 C7' 134.8(2) . .
C10 Fe2 C7' 172.52(19) . .
C6' Fe2 C7' 40.8(2) . .
C10' Fe2 C7' 68.2(2) . .
C8' Fe2 C7' 40.5(2) . .
C7 Fe2 C7' 112.0(2) . .
C9' Fe2 C7' 68.2(2) . .
C6 Fe2 C9 68.8(2) . .
C10 Fe2 C9 40.78(19) . .
C6' Fe2 C9 170.1(2) . .
C10' Fe2 C9 130.2(2) . .
C8' Fe2 C9 113.8(2) . .
C7 Fe2 C9 68.3(2) . .
C9' Fe2 C9 106.4(2) . .
C7' Fe2 C9 146.7(2) . .
C6 Fe2 C8 68.24(19) . .
C10 Fe2 C8 68.1(2) . .
C6' Fe2 C8 149.7(2) . .
C10' Fe2 C8 169.1(2) . .
C8' Fe2 C8 110.2(2) . .
C7 Fe2 C8 40.4(2) . .
C9' Fe2 C8 131.1(2) . .
C7' Fe2 C8 118.1(2) . .
C9 Fe2 C8 39.7(2) . .
Rh1 Cl1 Rh1 83.75(4) 7_556 .
O1 S1 C1 110.1(2) . .
O1 S1 C11 105.6(2) . .
C1 S1 C11 99.0(2) . .
O1 S1 Rh1 122.10(15) . .
C1 S1 Rh1 109.28(15) . .
C11 S1 Rh1 108.21(16) . .
O2 S2 C6 107.7(2) . .
O2 S2 C12 107.9(2) . .
C6 S2 C12 98.1(2) . .
O2 S2 Rh1 124.08(14) . .
C6 S2 Rh1 109.77(16) . .
C12 S2 Rh1 106.23(15) . .
C2 C1 C5 108.7(4) . .
C2 C1 S1 126.4(4) . .
C5 C1 S1 124.8(3) . .
C2 C1 Fe1 70.7(3) . .
C5 C1 Fe1 69.8(3) . .
S1 C1 Fe1 125.9(2) . .
C3 C2 C1 106.3(4) . .
C3 C2 Fe1 69.9(3) . .
C1 C2 Fe1 68.0(3) . .
C3 C2 H2 126.8 . .
C1 C2 H2 126.8 . .
Fe1 C2 H2 126.8 . .
C4 C3 C2 109.4(4) . .
C4 C3 Fe1 69.9(3) . .
C2 C3 Fe1 69.7(3) . .
C4 C3 H3 125.3 . .
C2 C3 H3 125.3 . .
Fe1 C3 H3 126.7 . .
C5 C4 C3 108.5(5) . .
C5 C4 Fe1 68.9(3) . .
C3 C4 Fe1 70.0(3) . .
C5 C4 H4 125.7 . .
C3 C4 H4 125.7 . .
Fe1 C4 H4 127.0 . .
C4 C5 C1 107.1(4) . .
C4 C5 Fe1 70.7(3) . .
C1 C5 Fe1 68.8(2) . .
C4 C5 H5 126.5 . .
C1 C5 H5 126.5 . .
Fe1 C5 H5 125.7 . .
C10 C6 C7 108.7(4) . .
C10 C6 S2 125.3(3) . .
C7 C6 S2 126.0(4) . .
C10 C6 Fe2 69.9(3) . .
C7 C6 Fe2 71.1(3) . .
S2 C6 Fe2 126.9(2) . .
C8 C7 C6 106.5(5) . .
C8 C7 Fe2 70.6(3) . .
C6 C7 Fe2 67.6(3) . .
C8 C7 H7 126.7 . .
C6 C7 H7 126.7 . .
Fe2 C7 H7 126.6 . .
C9 C8 C7 109.2(4) . .
C9 C8 Fe2 69.4(3) . .
C7 C8 Fe2 69.0(3) . .
C9 C8 H8 125.4 . .
C7 C8 H8 125.4 . .
Fe2 C8 H8 127.8 . .
C8 C9 C10 108.6(5) . .
C8 C9 Fe2 70.9(3) . .
C10 C9 Fe2 68.4(3) . .
C8 C9 H9 125.7 . .
C10 C9 H9 125.7 . .
Fe2 C9 H9 126.6 . .
C9 C10 C6 107.0(4) . .
C9 C10 Fe2 70.8(3) . .
C6 C10 Fe2 68.5(3) . .
C9 C10 H10 126.5 . .
C6 C10 H10 126.5 . .
Fe2 C10 H10 125.8 . .
C12 C11 S1 110.5(3) . .
C12 C11 H11A 109.5 . .
S1 C11 H11A 109.5 . .
C12 C11 H11B 109.5 . .
S1 C11 H11B 109.5 . .
H11A C11 H11B 108.1 . .
C11 C12 S2 108.2(3) . .
C11 C12 H12A 110.1 . .
S2 C12 H12A 110.1 . .
C11 C12 H12B 110.1 . .
S2 C12 H12B 110.1 . .
H12A C12 H12B 108.4 . .
C2' C1' C5' 108.4(6) . .
C2' C1' Fe1 69.4(3) . .
C5' C1' Fe1 69.7(4) . .
C2' C1' H1' 125.8 . .
C5' C1' H1' 125.8 . .
Fe1 C1' H1' 126.7 . .
C1' C2' C3' 107.8(5) . .
C1' C2' Fe1 70.5(3) . .
C3' C2' Fe1 69.3(3) . .
C1' C2' H2' 126.1 . .
C3' C2' H2' 126.1 . .
Fe1 C2' H2' 125.7 . .
C4' C3' C2' 107.8(5) . .
C4' C3' Fe1 69.6(3) . .
C2' C3' Fe1 69.9(3) . .
C4' C3' H3' 126.1 . .
C2' C3' H3' 126.1 . .
Fe1 C3' H3' 125.9 . .
C5' C4' C3' 107.7(6) . .
C5' C4' Fe1 70.4(3) . .
C3' C4' Fe1 69.6(3) . .
C5' C4' H4' 126.1 . .
C3' C4' H4' 126.1 . .
Fe1 C4' H4' 125.5 . .
C1' C5' C4' 108.2(5) . .
C1' C5' Fe1 70.2(3) . .
C4' C5' Fe1 69.2(3) . .
C1' C5' H5' 125.9 . .
C4' C5' H5' 125.9 . .
Fe1 C5' H5' 126.3 . .
C10' C6' C7' 107.6(4) . .
C10' C6' Fe2 69.8(3) . .
C7' C6' Fe2 70.1(3) . .
C10' C6' H6' 126.2 . .
C7' C6' H6' 126.2 . .
Fe2 C6' H6' 125.4 . .
C8' C7' C6' 108.0(4) . .
C8' C7' Fe2 69.6(3) . .
C6' C7' Fe2 69.1(3) . .
C8' C7' H7' 126.0 . .
C6' C7' H7' 126.0 . .
Fe2 C7' H7' 126.8 . .
C9' C8' C7' 108.5(5) . .
C9' C8' Fe2 69.9(3) . .
C7' C8' Fe2 69.9(3) . .
C9' C8' H8' 125.8 . .
C7' C8' H8' 125.8 . .
Fe2 C8' H8' 126.0 . .
C8' C9' C10' 107.5(5) . .
C8' C9' Fe2 69.7(3) . .
C10' C9' Fe2 69.3(3) . .
C8' C9' H9' 126.2 . .
C10' C9' H9' 126.2 . .
Fe2 C9' H9' 126.4 . .
C6' C10' C9' 108.4(4) . .
C6' C10' Fe2 69.5(3) . .
C9' C10' Fe2 70.0(3) . .
C6' C10' H10' 125.8 . .
C9' C10' H10' 125.8 . .
Fe2 C10' H10' 126.4 . .

loop_
_geom_bond_atom_site_label_1
_geom_bond_atom_site_label_2
_geom_bond_distance
_geom_bond_site_symmetry_2
Rh1 S2 2.1632(13) .
Rh1 S1 2.1784(12) .
Rh1 Cl1 2.3976(13) 7_556
Rh1 Cl1 2.4017(13) .
Fe1 C1 2.019(4) .
Fe1 C5 2.033(5) .
Fe1 C3' 2.035(5) .
Fe1 C4' 2.035(6) .
Fe1 C2' 2.044(5) .
Fe1 C5' 2.051(6) .
Fe1 C2 2.056(5) .
Fe1 C4 2.057(6) .
Fe1 C1' 2.057(6) .
Fe1 C3 2.058(5) .
Fe2 C6 2.003(5) .
Fe2 C10 2.022(5) .
Fe2 C6' 2.038(5) .
Fe2 C10' 2.042(5) .
Fe2 C8' 2.047(5) .
Fe2 C7 2.050(5) .
Fe2 C9' 2.051(5) .
Fe2 C7' 2.051(5) .
Fe2 C9 2.054(5) .
Fe2 C8 2.072(5) .
Cl1 Rh1 2.3976(13) 7_556
S1 O1 1.476(3) .
S1 C1 1.777(5) .
S1 C11 1.822(4) .
S2 O2 1.477(3) .
S2 C6 1.772(4) .
S2 C12 1.813(5) .
C1 C2 1.436(6) .
C1 C5 1.435(6) .
C2 C3 1.419(7) .
C2 H2 0.9500 .
C3 C4 1.413(8) .
C3 H3 0.9500 .
C4 C5 1.415(7) .
C4 H4 0.9500 .
C5 H5 0.9500 .
C6 C10 1.430(7) .
C6 C7 1.430(6) .
C7 C8 1.423(8) .
C7 H7 0.9500 .
C8 C9 1.402(8) .
C8 H8 0.9500 .
C9 C10 1.420(7) .
C9 H9 0.9500 .
C10 H10 0.9500 .
C11 C12 1.502(7) .
C11 H11A 0.9900 .
C11 H11B 0.9900 .
C12 H12A 0.9900 .
C12 H12B 0.9900 .
C1' C2' 1.406(8) .
C1' C5' 1.408(9) .
C1' H1' 0.9500 .
C2' C3' 1.422(9) .
C2' H2' 0.9500 .
C3' C4' 1.417(8) .
C3' H3' 0.9500 .
C4' C5' 1.413(9) .
C4' H4' 0.9500 .
C5' H5' 0.9500 .
C6' C10' 1.419(7) .
C6' C7' 1.424(7) .
C6' H6' 0.9500 .
C7' C8' 1.419(7) .
C7' H7' 0.9500 .
C8' C9' 1.415(7) .
C8' H8' 0.9500 .
C9' C10' 1.425(7) .
C9' H9' 0.9500 .
C10' H10' 0.9500 .
